data_4313445
loop_
_publ_author_name
'John F. Berry'
'F. Albert Cotton'
'Lee M. Daniels'
'Carlos A. Murillo'
'Xiaoping Wang'

_publ_contact_author_address
;  Laboratory for Molecular Structure and Bonding
   Dept. of Chemistry
   Texas A&M University, PO Box  30012
   College Station, TX 77842-3012, USA
;
_publ_contact_author_email cotton@tamu.edu
_publ_contact_author_fax '(979) 845 9351'
_publ_contact_author_name 'F. A. Cotton'
_publ_contact_author_phone '(979) 845 4432'
_publ_section_title
;
 Oxidation of Ni3(dpa)4Cl2 and Cu3(dpa)4Cl2: Nickel-Nickel Bonding
 Interaction, but No Copper-Copper Bonds
;
_journal_name_full 'Inorganic Chemistry'
_journal_page_first 2418
_journal_page_last 2427
_journal_paper_doi 10.1021/ic0262740
_journal_volume 42
_journal_year 2003
_chemical_formula_moiety Cu3(C10H8N3)4Cl2SbCl6(C2H4Cl2)2.86(C6H12)0.792
_chemical_formula_sum 'C48.33 H48.67 Cl11.58 Cu3 N12 Sb'
_chemical_formula_weight 1520.54
_chemical_name_common Cu3(dpa)4Cl2SbCl6(C2H4Cl2)2.86(C6H12)0.792
_chemical_name_systematic
; 
 ? 
;
_space_group_IT_number 87
_symmetry_cell_setting tetragonal
_symmetry_space_group_name_Hall '-I 4'
_symmetry_space_group_name_H-M 'I 4/m'
_atom_sites_solution_hydrogens geom
_atom_sites_solution_primary direct
_atom_sites_solution_secondary difmap
_audit_creation_method SHELXL-97
_cell_angle_alpha 90.00
_cell_angle_beta 90.00
_cell_angle_gamma 90.00
_cell_formula_units_Z 16
_cell_length_a 29.9365(14)
_cell_length_b 29.9365(14)
_cell_length_c 28.151(3)
_cell_measurement_reflns_used 7397
_cell_measurement_temperature 293(2)
_cell_measurement_theta_max 45.13
_cell_measurement_theta_min 4.81
_cell_volume 25229(3)
_computing_cell_refinement SAINT
_computing_data_collection SMART
_computing_data_reduction SAINT
_computing_structure_refinement 'SHELXL-97 (Sheldrick, 1997)'
_computing_structure_solution 'SHELXS-97 (Sheldrick, 1990)'
_diffrn_ambient_temperature 293(2)
_diffrn_measured_fraction_theta_full 0.998
_diffrn_measured_fraction_theta_max 0.998
_diffrn_measurement_device_type 'Bruker SMART 1000'
_diffrn_measurement_method \w-scans
_diffrn_radiation_monochromator graphite
_diffrn_radiation_source 'fine-focus sealed tube'
_diffrn_radiation_type MoK\a
_diffrn_radiation_wavelength 0.71073
_diffrn_reflns_av_R_equivalents 0.0592
_diffrn_reflns_av_sigmaI/netI 0.0409
_diffrn_reflns_limit_h_max 33
_diffrn_reflns_limit_h_min -33
_diffrn_reflns_limit_k_max 32
_diffrn_reflns_limit_k_min -33
_diffrn_reflns_limit_l_max 31
_diffrn_reflns_limit_l_min -23
_diffrn_reflns_number 55520
_diffrn_reflns_theta_full 23.50
_diffrn_reflns_theta_max 23.50
_diffrn_reflns_theta_min 1.68
_diffrn_standards_number 0
_exptl_absorpt_coefficient_mu 1.955
_exptl_absorpt_correction_T_max 0.259
_exptl_absorpt_correction_T_min 0.122
_exptl_absorpt_correction_type multi-scan
_exptl_crystal_colour 'dark red'
_exptl_crystal_density_diffrn 1.601
_exptl_crystal_density_meas ?
_exptl_crystal_density_method 'not measured'
_exptl_crystal_description cube
_exptl_crystal_F_000 12120
_exptl_crystal_size_max 0.382
_exptl_crystal_size_mid 0.333
_exptl_crystal_size_min 0.277
_refine_diff_density_max 2.706
_refine_diff_density_min -0.966
_refine_diff_density_rms 0.133
_refine_ls_extinction_method none
_refine_ls_goodness_of_fit_ref 0.995
_refine_ls_hydrogen_treatment mixed
_refine_ls_matrix_type full
_refine_ls_number_parameters 804
_refine_ls_number_reflns 9546
_refine_ls_number_restraints 115
_refine_ls_restrained_S_all 0.996
_refine_ls_R_factor_all 0.0878
_refine_ls_R_factor_gt 0.0674
_refine_ls_shift/su_max 0.029
_refine_ls_shift/su_mean 0.001
_refine_ls_structure_factor_coef Fsqd
_refine_ls_weighting_details 'calc w=1/[\s^2^(Fo^2^)+(0.0907P)^2^+333.0000P] where P=(Fo^2^+2Fc^2^)/3'
_refine_ls_weighting_scheme calc
_refine_ls_wR_factor_gt 0.1789
_refine_ls_wR_factor_ref 0.1927
_reflns_number_gt 7190
_reflns_number_total 9546
_reflns_threshold_expression >2sigma(I)
_cod_data_source_file ic0262740si20030129_021710_5.cif
_cod_data_source_block new
_cod_depositor_comments
;
The following automatic conversions were performed:

'_symmetry_cell_setting' value 'Tetragonal' changed to 'tetragonal'
according to the built-in table from CIF Core dictionary named
'cif_core.dic' version 2.4.1 from
2010-06-29.

'_exptl_absorpt_correction_type' value 'multi scan'
changed to 'multi-scan' according to the built-in table from CIF Core
dictionary named 'cif_core.dic' version 2.4.1 from 2010-06-29.

Automatic conversion script
Id: cif_fix_values 1646 2011-03-28 12:23:43Z adriana 

The following automatic conversions were performed:

'_exptl_crystal_density_meas' value 'not measured' was changed to '?'
- the value is perceived as not measured.

Automatic conversion script
Id: cif_fix_values 3008 2015-01-20 13:52:24Z robertas 
;
_cod_original_sg_symbol_H-M 'I 1 4/m 1'
_cod_database_code 4313445

loop_
_symmetry_equiv_pos_as_xyz
'x, y, z'
'-x, -y, z'
'-y, x, z'
'y, -x, z'
'x+1/2, y+1/2, z+1/2'
'-x+1/2, -y+1/2, z+1/2'
'-y+1/2, x+1/2, z+1/2'
'y+1/2, -x+1/2, z+1/2'
'-x, -y, -z'
'x, y, -z'
'y, -x, -z'
'-y, x, -z'
'-x+1/2, -y+1/2, -z+1/2'
'x+1/2, y+1/2, -z+1/2'
'y+1/2, -x+1/2, -z+1/2'
'-y+1/2, x+1/2, -z+1/2'

loop_
_atom_site_label
_atom_site_type_symbol
_atom_site_fract_x
_atom_site_fract_y
_atom_site_fract_z
_atom_site_U_iso_or_equiv
_atom_site_adp_type
_atom_site_occupancy
_atom_site_symmetry_multiplicity
_atom_site_calc_flag
_atom_site_refinement_flags
_atom_site_disorder_assembly
_atom_site_disorder_group
Cu1 Cu 0.67787(3) 0.50532(3) 0.25022(3) 0.0437(3) Uani 1 1 d . . .
Cu2 Cu 0.74053(3) 0.56098(3) 0.24708(3) 0.0361(2) Uani 1 1 d . . .
Cu3 Cu 0.80323(3) 0.61683(3) 0.24372(3) 0.0405(2) Uani 1 1 d . . .
Cl1 Cl 0.62065(8) 0.45021(8) 0.25394(8) 0.0610(6) Uani 1 1 d . . .
Cl2 Cl 0.86172(7) 0.67132(7) 0.24102(8) 0.0558(5) Uani 1 1 d . . .
N1 N 0.7200(2) 0.4736(2) 0.2032(2) 0.0464(15) Uani 1 1 d . . .
N2 N 0.7808(2) 0.51562(19) 0.2284(2) 0.0428(14) Uani 1 1 d . . .
N3 N 0.8394(2) 0.5591(2) 0.2551(2) 0.0431(15) Uani 1 1 d . . .
N4 N 0.6533(2) 0.5522(2) 0.2970(2) 0.0455(15) Uani 1 1 d . . .
N5 N 0.7008(2) 0.6064(2) 0.2656(2) 0.0435(14) Uani 1 1 d . . .
N6 N 0.7491(2) 0.6588(2) 0.2333(2) 0.0432(15) Uani 1 1 d . . .
N7 N 0.6561(2) 0.5444(2) 0.1943(2) 0.0428(15) Uani 1 1 d . . .
N8 N 0.7276(2) 0.5725(2) 0.1829(2) 0.0425(14) Uani 1 1 d . . .
N9 N 0.7996(2) 0.6006(2) 0.1729(2) 0.0458(15) Uani 1 1 d . . .
N10 N 0.7180(2) 0.4814(2) 0.3047(2) 0.0474(15) Uani 1 1 d . . .
N11 N 0.7535(2) 0.5497(2) 0.3117(2) 0.0424(14) Uani 1 1 d . . .
N12 N 0.7905(2) 0.6182(2) 0.3157(2) 0.0438(15) Uani 1 1 d . . .
C11 C 0.7639(3) 0.4813(2) 0.2010(3) 0.0458(18) Uani 1 1 d . . .
C12 C 0.7916(3) 0.4569(3) 0.1697(3) 0.058(2) Uani 1 1 d . . .
H12A H 0.8222 0.4621 0.1689 0.070 Uiso 1 1 calc R . .
C13 C 0.7727(4) 0.4257(3) 0.1407(3) 0.072(3) Uani 1 1 d . . .
H13A H 0.7906 0.4088 0.1204 0.087 Uiso 1 1 calc R . .
C14 C 0.7267(4) 0.4191(3) 0.1416(3) 0.072(3) Uani 1 1 d . . .
H14A H 0.7133 0.3989 0.1210 0.086 Uiso 1 1 calc R . .
C15 C 0.7015(3) 0.4429(3) 0.1734(3) 0.058(2) Uani 1 1 d . . .
H15A H 0.6709 0.4380 0.1747 0.069 Uiso 1 1 calc R . .
C31 C 0.8232(3) 0.5177(3) 0.2467(3) 0.0447(18) Uani 1 1 d . . .
C32 C 0.8474(3) 0.4797(3) 0.2600(3) 0.053(2) Uani 1 1 d . . .
H32A H 0.8355 0.4513 0.2551 0.064 Uiso 1 1 calc R . .
C33 C 0.8884(3) 0.4846(3) 0.2802(3) 0.065(2) Uani 1 1 d . . .
H33A H 0.9051 0.4596 0.2884 0.078 Uiso 1 1 calc R . .
C34 C 0.9051(3) 0.5264(3) 0.2884(3) 0.064(2) Uani 1 1 d . . .
H34A H 0.9331 0.5302 0.3023 0.077 Uiso 1 1 calc R . .
C35 C 0.8800(3) 0.5624(3) 0.2760(3) 0.056(2) Uani 1 1 d . . .
H35A H 0.8913 0.5908 0.2821 0.067 Uiso 1 1 calc R . .
C41 C 0.6672(3) 0.5951(3) 0.2976(3) 0.0463(19) Uani 1 1 d . . .
C42 C 0.6518(3) 0.6258(3) 0.3317(3) 0.058(2) Uani 1 1 d . . .
H42A H 0.6629 0.6548 0.3326 0.069 Uiso 1 1 calc R . .
C43 C 0.6204(3) 0.6120(4) 0.3632(3) 0.069(3) Uani 1 1 d . . .
H43A H 0.6094 0.6321 0.3855 0.082 Uiso 1 1 calc R . .
C44 C 0.6048(3) 0.5693(4) 0.3625(3) 0.072(3) Uani 1 1 d . . .
H44A H 0.5830 0.5601 0.3839 0.087 Uiso 1 1 calc R . .
C45 C 0.6225(3) 0.5395(3) 0.3289(3) 0.061(2) Uani 1 1 d . . .
H45A H 0.6126 0.5100 0.3288 0.074 Uiso 1 1 calc R . .
C61 C 0.7075(3) 0.6483(3) 0.2463(3) 0.048(2) Uani 1 1 d . . .
C62 C 0.6719(3) 0.6783(3) 0.2375(3) 0.057(2) Uani 1 1 d . . .
H62A H 0.6429 0.6711 0.2464 0.068 Uiso 1 1 calc R . .
C63 C 0.6809(3) 0.7182(3) 0.2157(3) 0.062(2) Uani 1 1 d . . .
H63A H 0.6582 0.7388 0.2109 0.074 Uiso 1 1 calc R . .
C64 C 0.7235(3) 0.7277(3) 0.2011(3) 0.063(2) Uani 1 1 d . . .
H64A H 0.7299 0.7544 0.1856 0.075 Uiso 1 1 calc R . .
C65 C 0.7560(3) 0.6973(3) 0.2097(3) 0.054(2) Uani 1 1 d . . .
H65A H 0.7847 0.7034 0.1987 0.064 Uiso 1 1 calc R . .
C71 C 0.6832(3) 0.5710(2) 0.1692(2) 0.0428(18) Uani 1 1 d . . .
C72 C 0.6662(3) 0.5982(3) 0.1321(3) 0.055(2) Uani 1 1 d . . .
H72A H 0.6851 0.6169 0.1152 0.066 Uiso 1 1 calc R . .
C73 C 0.6221(3) 0.5964(3) 0.1217(3) 0.062(2) Uani 1 1 d . . .
H73A H 0.6106 0.6138 0.0972 0.074 Uiso 1 1 calc R . .
C74 C 0.5941(3) 0.5685(3) 0.1475(3) 0.059(2) Uani 1 1 d . . .
H74A H 0.5638 0.5665 0.1405 0.071 Uiso 1 1 calc R . .
C75 C 0.6125(3) 0.5441(3) 0.1837(3) 0.054(2) Uani 1 1 d . . .
H75A H 0.5936 0.5263 0.2019 0.065 Uiso 1 1 calc R . .
C91 C 0.7626(3) 0.5824(2) 0.1532(3) 0.0425(17) Uani 1 1 d . . .
C92 C 0.7625(3) 0.5711(3) 0.1044(3) 0.061(2) Uani 1 1 d . . .
H92A H 0.7378 0.5573 0.0908 0.073 Uiso 1 1 calc R . .
C93 C 0.7994(4) 0.5809(4) 0.0777(3) 0.077(3) Uani 1 1 d . . .
H93A H 0.7991 0.5752 0.0452 0.093 Uiso 1 1 calc R . .
C94 C 0.8367(3) 0.5992(4) 0.0983(3) 0.076(3) Uani 1 1 d . . .
H94A H 0.8621 0.6054 0.0803 0.091 Uiso 1 1 calc R . .
C95 C 0.8357(3) 0.6081(3) 0.1454(3) 0.059(2) Uani 1 1 d . . .
H95A H 0.8612 0.6199 0.1596 0.070 Uiso 1 1 calc R . .
C101 C 0.7493(3) 0.5066(3) 0.3271(3) 0.0477(19) Uani 1 1 d . . .
C102 C 0.7772(3) 0.4876(3) 0.3616(3) 0.060(2) Uani 1 1 d . . .
H10A H 0.7985 0.5051 0.3768 0.072 Uiso 1 1 calc R . .
C103 C 0.7733(4) 0.4438(3) 0.3729(4) 0.081(3) Uani 1 1 d . . .
H10B H 0.7913 0.4314 0.3963 0.098 Uiso 1 1 calc R . .
C104 C 0.7417(4) 0.4173(3) 0.3487(4) 0.080(3) Uani 1 1 d . . .
H10C H 0.7388 0.3870 0.3552 0.096 Uiso 1 1 calc R . .
C105 C 0.7156(3) 0.4376(3) 0.3156(3) 0.066(2) Uani 1 1 d . . .
H10D H 0.6947 0.4203 0.2995 0.079 Uiso 1 1 calc R . .
C121 C 0.7694(3) 0.5846(3) 0.3384(3) 0.0455(18) Uani 1 1 d . . .
C122 C 0.7611(3) 0.5879(3) 0.3878(3) 0.068(3) Uani 1 1 d . . .
H12B H 0.7465 0.5650 0.4038 0.082 Uiso 1 1 calc R . .
C123 C 0.7749(4) 0.6252(4) 0.4115(3) 0.085(3) Uani 1 1 d . . .
H12C H 0.7694 0.6279 0.4439 0.102 Uiso 1 1 calc R . .
C124 C 0.7970(4) 0.6590(3) 0.3880(3) 0.078(3) Uani 1 1 d . . .
H12D H 0.8069 0.6842 0.4041 0.093 Uiso 1 1 calc R . .
C125 C 0.8039(3) 0.6544(3) 0.3401(3) 0.058(2) Uani 1 1 d . . .
H12E H 0.8184 0.6772 0.3239 0.069 Uiso 1 1 calc R . .
Sb1 Sb 0.70586(4) 0.30241(5) -0.0010(5) 0.0723(5) Uani 1 2 d SD A -1
Cl4 Cl 0.63031(19) 0.3251(4) 0.0009(12) 0.180(4) Uani 1 2 d SDU A -1
Cl3 Cl 0.7071(4) 0.3090(4) -0.0834(4) 0.080(3) Uani 0.50 1 d PDU A -1
Cl5 Cl 0.6819(2) 0.2294(2) -0.0060(12) 0.152(7) Uani 0.50 1 d PDU A -1
Cl6 Cl 0.78089(13) 0.27933(17) -0.0045(17) 0.071(5) Uani 0.50 1 d PD A -1
Cl7 Cl 0.7309(3) 0.3764(2) 0.0090(7) 0.200(7) Uani 0.50 1 d PDU A -1
Cl3A Cl 0.7068(6) 0.2959(8) 0.0823(5) 0.219(11) Uani 0.50 1 d PD A -1
Sb2 Sb 0.96662(3) 0.61673(3) 0.0000 0.0540(2) Uani 1 2 d S . .
Cl8 Cl 0.96659(9) 0.61577(8) -0.08405(8) 0.0748(7) Uani 1 1 d . . .
Cl9 Cl 1.02248(17) 0.67187(16) 0.0000 0.1105(16) Uani 1 2 d S . .
Cl10 Cl 0.91046(15) 0.67230(13) 0.0000 0.0863(11) Uani 1 2 d S . .
Cl11 Cl 0.90995(11) 0.56132(11) 0.0000 0.0627(8) Uani 1 2 d S . .
Cl12 Cl 1.02037(13) 0.55919(13) 0.0000 0.0770(10) Uani 1 2 d S . .
C4S C 0.4813(16) 0.496(3) 0.2594(8) 0.093(16) Uani 0.25 1 d PDU B -1
H4SA H 0.4698 0.5251 0.2680 0.112 Uiso 0.25 1 calc PR B -1
H4SB H 0.4559 0.4758 0.2590 0.112 Uiso 0.25 1 calc PR B -1
C5S C 0.508(3) 0.4822(17) 0.2970(9) 0.096(16) Uani 0.25 1 d PDU B -1
H5SA H 0.5387 0.4901 0.2886 0.115 Uiso 0.25 1 calc PR B -1
H5SB H 0.5071 0.4498 0.2977 0.115 Uiso 0.25 1 calc PR B -1
Cl4S Cl 0.5000 0.5000 0.3539(2) 0.0942(17) Uani 1 4 d SD . .
Cl5S Cl 0.5000 0.5000 0.2011(2) 0.0750(14) Uani 1 4 d SD . .
Cl86 Cl 0.7171(11) 0.3111(8) 0.4103(8) 0.140(14) Uani 0.21 1 d PD . 1
C7S C 0.7278(17) 0.3525(13) 0.4566(13) 0.067(13) Uiso 0.21 1 d PD . 1
H7SC H 0.7588 0.3614 0.4533 0.081 Uiso 0.21 1 calc PR . 1
H7SD H 0.7099 0.3785 0.4488 0.081 Uiso 0.21 1 calc PR . 1
C8S C 0.7216(9) 0.3449(11) 0.5000 0.12(2) Uani 0.21 2 d SPD . 1
H8S1 H 0.7328 0.3689 0.5198 0.141 Uiso 0.10 1 calc PR . 1
H8S2 H 0.7348 0.3168 0.5098 0.141 Uiso 0.10 1 calc PR . 1
C8S' C 0.7216(9) 0.3449(11) 0.5000 0.12(2) Uani 0.21 2 d SP . 1
H8S3 H 0.7348 0.3168 0.4902 0.141 Uiso 0.10 1 calc PR . 1
H8S4 H 0.7328 0.3689 0.4802 0.141 Uiso 0.10 1 calc PR . 1
Cl83 Cl 0.6600(8) 0.3425(5) 0.5000 0.323(11) Uani 0.42 2 d SPD . 1
C7SA C 0.691(2) 0.333(2) 0.4441(15) 0.070(17) Uiso 0.16 1 d PD . 2
H7SA H 0.6650 0.3370 0.4236 0.084 Uiso 0.16 1 calc PR . 2
H7SB H 0.7052 0.3616 0.4436 0.084 Uiso 0.16 1 calc PR . 2
C8SA C 0.715(3) 0.316(3) 0.4127(18) 0.04(2) Uiso 0.16 1 d PD . 2
H8SA H 0.7179 0.2857 0.4258 0.052 Uiso 0.16 1 calc PR . 2
H8SB H 0.7431 0.3299 0.4207 0.052 Uiso 0.16 1 calc PR . 2
Cl8A Cl 0.7261(13) 0.3027(13) 0.3496(12) 0.180(13) Uiso 0.16 1 d PD . 2
Cl8B Cl 0.6600(8) 0.3425(5) 0.5000 0.323(11) Uani 0.32 2 d SPD . 2
C1S C 0.8543(13) 0.4535(13) 0.0459(13) 0.105(12) Uiso 0.32 1 d PD C -1
H1A H 0.8818 0.4697 0.0402 0.126 Uiso 0.32 1 calc PR C -1
H1B H 0.8440 0.4610 0.0776 0.126 Uiso 0.32 1 calc PR C -1
C2S C 0.8629(19) 0.4071(14) 0.0435(14) 0.17(2) Uiso 0.32 1 d PD C -1
H2A H 0.8808 0.3998 0.0158 0.205 Uiso 0.32 1 calc PR C -1
H2B H 0.8353 0.3901 0.0425 0.205 Uiso 0.32 1 calc PR C -1
Cl2S Cl 0.8916(7) 0.3973(6) 0.0949(7) 0.116(5) Uani 0.32 1 d PD C -1
Cl1S Cl 0.8163(4) 0.4692(4) 0.0066(11) 0.150(8) Uani 0.32 1 d PD C -1
C3S C 0.9005(8) 0.4712(8) 0.0860(7) 0.105(7) Uani 0.60 1 d P D 2
H3A H 0.9066 0.4689 0.0522 0.126 Uiso 0.60 1 calc PR D 2
H3B H 0.8736 0.4890 0.0898 0.126 Uiso 0.60 1 calc PR D 2
C6S C 0.9362(10) 0.4933(9) 0.1082(7) 0.129(10) Uani 0.60 1 d PU D 2
H6A H 0.9446 0.5190 0.0893 0.155 Uiso 0.60 1 calc PR D 2
H6B H 0.9617 0.4733 0.1094 0.155 Uiso 0.60 1 calc PR D 2
Cl04 Cl 0.8903(3) 0.4157(2) 0.1095(3) 0.089(2) Uani 0.60 1 d P D 2
Cl03 Cl 0.9228(3) 0.5112(3) 0.1674(3) 0.101(2) Uani 0.60 1 d P D 2
C0S C 0.9772(3) 0.4948(7) 0.1091(7) 0.083(6) Uani 0.50 1 d PD . 3
H0SA H 0.9740 0.4626 0.1083 0.100 Uiso 0.50 1 calc PR . 3
H0SB H 0.9641 0.5064 0.0800 0.100 Uiso 0.50 1 calc PR . 3
Cl02 Cl 0.9463(3) 0.5152(3) 0.1570(3) 0.087(2) Uani 0.50 1 d PD E 3
C91S C 0.5026(15) 0.6887(11) 0.0193(10) 0.135(16) Uiso 0.44 1 d PD F -1
H91A H 0.4706 0.6931 0.0209 0.162 Uiso 0.44 1 calc PR F -1
H91B H 0.5170 0.7157 0.0306 0.162 Uiso 0.44 1 calc PR F -1
C92S C 0.5154(13) 0.6507(8) 0.0501(11) 0.098(10) Uiso 0.44 1 d PD F -1
H92B H 0.4988 0.6534 0.0795 0.118 Uiso 0.44 1 calc PR F -1
H92E H 0.5467 0.6541 0.0580 0.118 Uiso 0.44 1 calc PR F -1
C93S C 0.5090(12) 0.6044(9) 0.0324(13) 0.101(10) Uiso 0.44 1 d PD F -1
H93B H 0.4782 0.5956 0.0375 0.121 Uiso 0.44 1 calc PR F -1
H93C H 0.5278 0.5843 0.0506 0.121 Uiso 0.44 1 calc PR F -1
C91A C 0.5159(12) 0.6804(11) -0.0305(12) 0.104(10) Uiso 0.44 1 d PD F -1
H91C H 0.5480 0.6836 -0.0328 0.125 Uiso 0.44 1 calc PR F -1
H91D H 0.5025 0.7034 -0.0503 0.125 Uiso 0.44 1 calc PR F -1
C92A C 0.5033(18) 0.6363(11) -0.0500(16) 0.154(18) Uiso 0.44 1 d PD F -1
H92C H 0.5158 0.6330 -0.0816 0.184 Uiso 0.44 1 calc PR F -1
H92D H 0.4710 0.6344 -0.0526 0.184 Uiso 0.44 1 calc PR F -1
C93A C 0.520(2) 0.5995(17) -0.0192(13) 0.22(3) Uiso 0.44 1 d PD F -1
H93D H 0.5520 0.5975 -0.0226 0.267 Uiso 0.44 1 calc PR F -1
H93E H 0.5073 0.5716 -0.0305 0.267 Uiso 0.44 1 calc PR F -1
C21S C 0.7068(7) 0.4887(11) 0.4754(9) 0.100 Uiso 0.349(7) 1 d PD G -1
H21A H 0.7288 0.5000 0.4531 0.120 Uiso 0.349(7) 1 calc PR G -1
H21B H 0.7180 0.4608 0.4884 0.120 Uiso 0.349(7) 1 calc PR G -1
C22S C 0.6268(8) 0.4652(11) 0.4835(8) 0.100 Uiso 0.349(7) 1 d PD G -1
H22A H 0.5984 0.4676 0.4672 0.120 Uiso 0.349(7) 1 calc PR G -1
H22B H 0.6316 0.4338 0.4908 0.120 Uiso 0.349(7) 1 calc PR G -1
C23S C 0.6634(8) 0.4804(11) 0.4499(8) 0.100 Uiso 0.349(7) 1 d PD G -1
H23A H 0.6679 0.4579 0.4257 0.120 Uiso 0.349(7) 1 calc PR G -1
H23B H 0.6540 0.5077 0.4343 0.120 Uiso 0.349(7) 1 calc PR G -1
C21A C 0.6998(8) 0.5230(10) 0.5161(9) 0.100 Uiso 0.349(7) 1 d PD G -1
H21C H 0.7282 0.5298 0.5310 0.120 Uiso 0.349(7) 1 calc PR G -1
H21D H 0.6874 0.5504 0.5034 0.120 Uiso 0.349(7) 1 calc PR G -1
C22A C 0.6238(7) 0.4906(11) 0.5295(10) 0.100 Uiso 0.349(7) 1 d PD G -1
H22C H 0.6069 0.4728 0.5520 0.120 Uiso 0.349(7) 1 calc PR G -1
H22D H 0.6071 0.5179 0.5239 0.120 Uiso 0.349(7) 1 calc PR G -1
C23A C 0.6681(9) 0.5029(11) 0.5522(8) 0.100 Uiso 0.349(7) 1 d PD G -1
H23C H 0.6816 0.4765 0.5660 0.120 Uiso 0.349(7) 1 calc PR G -1
H23D H 0.6630 0.5243 0.5776 0.120 Uiso 0.349(7) 1 calc PR G -1

loop_
_atom_site_aniso_label
_atom_site_aniso_U_11
_atom_site_aniso_U_22
_atom_site_aniso_U_33
_atom_site_aniso_U_23
_atom_site_aniso_U_13
_atom_site_aniso_U_12
Cu1 0.0505(6) 0.0489(5) 0.0316(5) 0.0010(4) -0.0042(4) -0.0100(4)
Cu2 0.0441(5) 0.0379(5) 0.0262(4) -0.0014(3) -0.0030(4) -0.0012(4)
Cu3 0.0467(5) 0.0384(5) 0.0363(5) 0.0002(4) -0.0035(4) -0.0029(4)
Cl1 0.0640(13) 0.0649(13) 0.0541(13) 0.0089(10) -0.0090(10) -0.0241(11)
Cl2 0.0519(12) 0.0490(11) 0.0664(13) 0.0018(10) -0.0038(10) -0.0101(9)
N1 0.063(4) 0.043(4) 0.033(3) -0.006(3) -0.003(3) -0.012(3)
N2 0.054(4) 0.035(3) 0.039(3) -0.002(3) -0.002(3) 0.000(3)
N3 0.047(4) 0.042(4) 0.041(3) -0.003(3) -0.005(3) -0.004(3)
N4 0.045(4) 0.063(4) 0.029(3) -0.002(3) 0.000(3) -0.006(3)
N5 0.046(4) 0.047(4) 0.037(3) -0.007(3) 0.004(3) 0.004(3)
N6 0.047(4) 0.046(4) 0.037(3) 0.000(3) -0.005(3) 0.001(3)
N7 0.050(4) 0.047(4) 0.031(3) -0.006(3) -0.006(3) -0.003(3)
N8 0.050(4) 0.050(4) 0.028(3) 0.002(3) -0.003(3) -0.006(3)
N9 0.052(4) 0.049(4) 0.037(3) 0.001(3) 0.000(3) -0.004(3)
N10 0.056(4) 0.050(4) 0.036(3) 0.004(3) -0.001(3) -0.014(3)
N11 0.054(4) 0.044(4) 0.029(3) 0.000(3) -0.008(3) -0.008(3)
N12 0.052(4) 0.046(4) 0.033(3) -0.003(3) -0.009(3) -0.005(3)
C11 0.061(5) 0.043(4) 0.034(4) 0.002(3) -0.001(4) -0.003(4)
C12 0.072(6) 0.055(5) 0.048(5) -0.009(4) 0.006(4) 0.003(4)
C13 0.100(8) 0.065(6) 0.052(6) -0.022(5) 0.005(5) -0.001(5)
C14 0.102(8) 0.062(6) 0.051(6) -0.021(5) -0.008(5) -0.008(5)
C15 0.075(6) 0.057(5) 0.041(5) -0.002(4) -0.007(4) -0.018(4)
C31 0.049(5) 0.050(5) 0.035(4) 0.002(3) 0.000(3) 0.000(4)
C32 0.063(5) 0.048(5) 0.049(5) 0.003(4) 0.000(4) 0.009(4)
C33 0.060(6) 0.066(6) 0.068(6) 0.004(5) -0.013(5) 0.009(5)
C34 0.048(5) 0.075(6) 0.069(6) 0.002(5) -0.016(4) 0.005(5)
C35 0.057(5) 0.057(5) 0.055(5) 0.001(4) -0.004(4) -0.002(4)
C41 0.049(4) 0.062(5) 0.028(4) -0.003(3) -0.008(3) 0.008(4)
C42 0.058(5) 0.073(6) 0.043(5) -0.009(4) 0.002(4) 0.010(4)
C43 0.068(6) 0.091(8) 0.047(5) -0.013(5) 0.004(4) 0.005(5)
C44 0.057(6) 0.121(9) 0.038(5) -0.001(5) 0.013(4) 0.001(6)
C45 0.059(5) 0.089(7) 0.036(5) -0.001(4) -0.001(4) -0.011(5)
C61 0.071(6) 0.044(4) 0.030(4) -0.008(3) -0.012(4) 0.011(4)
C62 0.056(5) 0.057(5) 0.057(5) -0.015(4) -0.010(4) 0.011(4)
C63 0.090(7) 0.039(5) 0.056(5) -0.004(4) -0.023(5) 0.014(4)
C64 0.081(7) 0.045(5) 0.062(6) 0.003(4) -0.018(5) -0.002(5)
C65 0.072(6) 0.041(4) 0.047(5) 0.000(4) -0.014(4) -0.006(4)
C71 0.055(5) 0.045(4) 0.029(4) -0.004(3) -0.003(3) 0.000(4)
C72 0.063(5) 0.061(5) 0.040(5) 0.004(4) -0.009(4) 0.001(4)
C73 0.069(6) 0.076(6) 0.041(5) 0.011(4) -0.012(4) 0.014(5)
C74 0.049(5) 0.077(6) 0.050(5) -0.009(5) -0.011(4) 0.002(4)
C75 0.049(5) 0.073(6) 0.041(5) -0.006(4) -0.006(4) -0.007(4)
C91 0.051(5) 0.041(4) 0.035(4) 0.002(3) 0.002(3) 0.002(3)
C92 0.072(6) 0.079(6) 0.032(4) -0.006(4) 0.003(4) -0.010(5)
C93 0.087(7) 0.109(8) 0.036(5) -0.002(5) 0.015(5) -0.001(6)
C94 0.065(6) 0.118(9) 0.045(5) 0.004(5) 0.016(5) -0.016(6)
C95 0.056(5) 0.068(6) 0.052(5) 0.001(4) 0.005(4) -0.010(4)
C101 0.055(5) 0.056(5) 0.032(4) 0.005(4) -0.004(3) -0.007(4)
C102 0.074(6) 0.057(5) 0.048(5) 0.007(4) -0.016(4) -0.018(4)
C103 0.096(8) 0.073(7) 0.076(7) 0.022(5) -0.036(6) -0.004(6)
C104 0.098(8) 0.058(6) 0.084(7) 0.021(5) -0.022(6) -0.015(5)
C105 0.081(6) 0.060(6) 0.057(6) 0.009(4) -0.017(5) -0.021(5)
C121 0.054(5) 0.052(5) 0.031(4) -0.005(3) -0.005(3) -0.002(4)
C122 0.098(7) 0.072(6) 0.035(5) -0.009(4) -0.002(5) -0.019(5)
C123 0.128(10) 0.090(8) 0.038(5) -0.025(5) -0.001(6) -0.016(7)
C124 0.112(8) 0.069(6) 0.053(6) -0.022(5) -0.001(5) -0.033(6)
C125 0.075(6) 0.051(5) 0.047(5) -0.004(4) -0.008(4) -0.010(4)
Sb1 0.0606(6) 0.1165(8) 0.0398(10) -0.002(5) -0.009(4) 0.0196(6)
Cl4 0.096(4) 0.378(12) 0.066(4) -0.03(2) 0.010(16) 0.121(6)
Cl3 0.067(5) 0.127(5) 0.046(5) 0.036(4) 0.002(4) 0.001(4)
Cl5 0.123(5) 0.150(6) 0.184(17) 0.062(13) -0.044(11) -0.065(5)
Cl6 0.0562(19) 0.121(3) 0.037(15) 0.020(10) 0.006(4) 0.009(2)
Cl7 0.223(9) 0.113(5) 0.264(19) -0.111(11) -0.077(12) 0.024(6)
Cl3A 0.108(10) 0.50(3) 0.047(6) -0.002(11) 0.003(6) 0.141(14)
Sb2 0.0663(5) 0.0532(5) 0.0424(5) 0.000 0.000 -0.0103(4)
Cl8 0.1035(19) 0.0770(16) 0.0440(12) 0.0128(11) 0.0160(12) -0.0036(13)
Cl9 0.110(3) 0.090(3) 0.131(4) 0.000 0.000 -0.048(3)
Cl10 0.115(3) 0.079(2) 0.064(2) 0.000 0.000 0.026(2)
Cl11 0.073(2) 0.075(2) 0.0399(15) 0.000 0.000 -0.0242(16)
Cl12 0.075(2) 0.080(2) 0.076(2) 0.000 0.000 0.0109(18)
C4S 0.08(3) 0.08(3) 0.12(3) -0.02(4) 0.01(2) -0.04(3)
C5S 0.10(4) 0.07(3) 0.12(3) -0.02(3) 0.02(3) -0.02(3)
Cl4S 0.085(2) 0.085(2) 0.114(5) 0.000 0.000 0.000
Cl5S 0.0581(17) 0.0581(17) 0.109(4) 0.000 0.000 0.000
Cl86 0.20(3) 0.074(13) 0.14(2) 0.077(12) -0.107(17) -0.047(12)
C8S 0.05(2) 0.041(19) 0.26(7) 0.000 0.000 -0.008(15)
C8S' 0.05(2) 0.041(19) 0.26(7) 0.000 0.000 -0.008(15)
Cl83 0.41(3) 0.192(15) 0.37(3) 0.000 0.000 0.068(17)
Cl8B 0.41(3) 0.192(15) 0.37(3) 0.000 0.000 0.068(17)
Cl2S 0.122(10) 0.110(13) 0.117(13) -0.005(9) 0.012(9) -0.036(11)
Cl1S 0.113(7) 0.156(9) 0.18(2) -0.062(15) 0.070(14) -0.040(7)
C3S 0.125(18) 0.123(18) 0.067(13) 0.012(12) 0.006(12) -0.008(14)
C6S 0.19(3) 0.14(2) 0.057(13) 0.006(12) -0.007(16) -0.07(2)
Cl04 0.095(4) 0.076(5) 0.098(5) -0.009(3) 0.003(4) -0.001(4)
Cl03 0.150(8) 0.086(4) 0.065(4) -0.006(3) -0.007(4) 0.003(5)
C0S 0.098(16) 0.085(15) 0.068(14) -0.007(11) 0.008(12) -0.009(14)
Cl02 0.122(7) 0.067(4) 0.073(5) -0.002(3) 0.012(4) -0.004(5)

loop_
_atom_type_symbol
_atom_type_description
_atom_type_scat_dispersion_real
_atom_type_scat_dispersion_imag
_atom_type_scat_source
C C 0.0033 0.0016 'International Tables Vol C Tables 4.2.6.8 and 6.1.1.4'
H H 0.0000 0.0000 'International Tables Vol C Tables 4.2.6.8 and 6.1.1.4'
N N 0.0061 0.0033 'International Tables Vol C Tables 4.2.6.8 and 6.1.1.4'
Cl Cl 0.1484 0.1585 'International Tables Vol C Tables 4.2.6.8 and 6.1.1.4'
Cu Cu 0.3201 1.2651 'International Tables Vol C Tables 4.2.6.8 and 6.1.1.4'
Sb Sb -0.5866 1.5461 'International Tables Vol C Tables 4.2.6.8 and 6.1.1.4'

loop_
_geom_angle_atom_site_label_1
_geom_angle_atom_site_label_2
_geom_angle_atom_site_label_3
_geom_angle
_geom_angle_site_symmetry_1
_geom_angle_site_symmetry_3
_geom_angle_publ_flag
N4 Cu1 N1 160.5(2) . . ?
N4 Cu1 N7 89.3(2) . . ?
N1 Cu1 N7 88.0(2) . . ?
N4 Cu1 N10 88.3(2) . . ?
N1 Cu1 N10 87.8(3) . . ?
N7 Cu1 N10 160.2(2) . . ?
N4 Cu1 Cl1 100.83(18) . . ?
N1 Cu1 Cl1 98.64(18) . . ?
N7 Cu1 Cl1 101.49(18) . . ?
N10 Cu1 Cl1 98.31(18) . . ?
N4 Cu1 Cu2 80.57(17) . . ?
N1 Cu1 Cu2 79.93(17) . . ?
N7 Cu1 Cu2 80.37(17) . . ?
N10 Cu1 Cu2 79.80(17) . . ?
Cl1 Cu1 Cu2 177.64(8) . . ?
N8 Cu2 N5 90.1(3) . . ?
N8 Cu2 N11 179.7(3) . . ?
N5 Cu2 N11 89.6(3) . . ?
N8 Cu2 N2 89.8(3) . . ?
N5 Cu2 N2 179.6(3) . . ?
N11 Cu2 N2 90.5(3) . . ?
N8 Cu2 Cu1 90.10(18) . . ?
N5 Cu2 Cu1 89.85(19) . . ?
N11 Cu2 Cu1 90.09(18) . . ?
N2 Cu2 Cu1 90.54(19) . . ?
N8 Cu2 Cu3 89.74(18) . . ?
N5 Cu2 Cu3 90.11(19) . . ?
N11 Cu2 Cu3 90.07(18) . . ?
N2 Cu2 Cu3 89.49(19) . . ?
Cu1 Cu2 Cu3 179.84(5) . . ?
N9 Cu3 N12 161.4(2) . . ?
N9 Cu3 N3 88.9(2) . . ?
N12 Cu3 N3 87.7(2) . . ?
N9 Cu3 N6 87.9(2) . . ?
N12 Cu3 N6 89.1(2) . . ?
N3 Cu3 N6 160.1(2) . . ?
N9 Cu3 Cl2 99.77(18) . . ?
N12 Cu3 Cl2 98.79(18) . . ?
N3 Cu3 Cl2 101.05(18) . . ?
N6 Cu3 Cl2 98.90(18) . . ?
N9 Cu3 Cu2 80.75(17) . . ?
N12 Cu3 Cu2 80.70(17) . . ?
N3 Cu3 Cu2 80.17(17) . . ?
N6 Cu3 Cu2 79.89(17) . . ?
Cl2 Cu3 Cu2 178.67(7) . . ?
C11 N1 C15 119.1(7) . . ?
C11 N1 Cu1 123.7(5) . . ?
C15 N1 Cu1 117.2(6) . . ?
C31 N2 C11 125.6(6) . . ?
C31 N2 Cu2 116.9(5) . . ?
C11 N2 Cu2 117.2(5) . . ?
C31 N3 C35 117.9(7) . . ?
C31 N3 Cu3 123.5(5) . . ?
C35 N3 Cu3 118.4(5) . . ?
C45 N4 C41 118.2(7) . . ?
C45 N4 Cu1 118.6(6) . . ?
C41 N4 Cu1 123.2(5) . . ?
C61 N5 C41 125.5(6) . . ?
C61 N5 Cu2 117.1(5) . . ?
C41 N5 Cu2 117.4(5) . . ?
C61 N6 C65 118.7(7) . . ?
C61 N6 Cu3 123.2(5) . . ?
C65 N6 Cu3 118.0(5) . . ?
C71 N7 C75 118.4(7) . . ?
C71 N7 Cu1 123.2(5) . . ?
C75 N7 Cu1 118.3(5) . . ?
C91 N8 C71 124.9(6) . . ?
C91 N8 Cu2 117.8(5) . . ?
C71 N8 Cu2 117.3(5) . . ?
C95 N9 C91 119.3(7) . . ?
C95 N9 Cu3 118.2(5) . . ?
C91 N9 Cu3 122.5(5) . . ?
C105 N10 C101 118.3(7) . . ?
C105 N10 Cu1 118.2(5) . . ?
C101 N10 Cu1 123.3(5) . . ?
C101 N11 C121 125.2(6) . . ?
C101 N11 Cu2 117.1(5) . . ?
C121 N11 Cu2 117.6(5) . . ?
C125 N12 C121 119.8(7) . . ?
C125 N12 Cu3 117.7(5) . . ?
C121 N12 Cu3 122.6(5) . . ?
N1 C11 N2 117.4(7) . . ?
N1 C11 C12 121.2(7) . . ?
N2 C11 C12 121.2(7) . . ?
C13 C12 C11 119.0(9) . . ?
C12 C13 C14 119.7(9) . . ?
C15 C14 C13 118.9(8) . . ?
N1 C15 C14 121.9(9) . . ?
N3 C31 N2 116.1(7) . . ?
N3 C31 C32 120.8(7) . . ?
N2 C31 C32 122.8(7) . . ?
C33 C32 C31 119.3(8) . . ?
C32 C33 C34 120.0(8) . . ?
C35 C34 C33 118.6(8) . . ?
N3 C35 C34 123.3(8) . . ?
N4 C41 N5 116.4(6) . . ?
N4 C41 C42 122.0(7) . . ?
N5 C41 C42 121.3(8) . . ?
C43 C42 C41 118.4(9) . . ?
C42 C43 C44 120.9(9) . . ?
C43 C44 C45 118.5(9) . . ?
N4 C45 C44 121.9(9) . . ?
N6 C61 N5 117.2(7) . . ?
N6 C61 C62 120.2(8) . . ?
N5 C61 C62 122.4(8) . . ?
C63 C62 C61 119.0(9) . . ?
C64 C63 C62 120.0(8) . . ?
C65 C64 C63 118.5(8) . . ?
N6 C65 C64 123.5(9) . . ?
N7 C71 N8 117.1(6) . . ?
N7 C71 C72 120.8(7) . . ?
N8 C71 C72 122.1(7) . . ?
C73 C72 C71 119.2(8) . . ?
C72 C73 C74 120.0(8) . . ?
C75 C74 C73 117.8(8) . . ?
N7 C75 C74 123.8(8) . . ?
N9 C91 N8 117.5(6) . . ?
N9 C91 C92 119.8(7) . . ?
N8 C91 C92 122.5(7) . . ?
C93 C92 C91 118.7(9) . . ?
C92 C93 C94 120.7(9) . . ?
C95 C94 C93 118.3(9) . . ?
N9 C95 C94 123.1(8) . . ?
N10 C101 N11 116.2(6) . . ?
N10 C101 C102 120.5(7) . . ?
N11 C101 C102 123.2(7) . . ?
C103 C102 C101 120.2(8) . . ?
C102 C103 C104 119.5(9) . . ?
C105 C104 C103 117.6(9) . . ?
N10 C105 C104 124.0(8) . . ?
N12 C121 N11 118.0(6) . . ?
N12 C121 C122 119.8(7) . . ?
N11 C121 C122 122.0(7) . . ?
C123 C122 C121 118.9(9) . . ?
C122 C123 C124 120.8(9) . . ?
C125 C124 C123 118.0(8) . . ?
N12 C125 C124 122.7(8) . . ?
Cl5 Sb1 Cl3 91.4(9) . . ?
Cl5 Sb1 Cl3A 89.2(10) . . ?
Cl3 Sb1 Cl3A 178.4(3) . . ?
Cl5 Sb1 Cl6 90.9(3) . . ?
Cl3 Sb1 Cl6 88.1(12) . . ?
Cl3A Sb1 Cl6 90.3(13) . . ?
Cl5 Sb1 Cl7 176.6(12) . . ?
Cl3 Sb1 Cl7 92.0(7) . . ?
Cl3A Sb1 Cl7 87.4(9) . . ?
Cl6 Sb1 Cl7 88.7(3) . . ?
Cl5 Sb1 Cl4 88.6(3) . . ?
Cl3 Sb1 Cl4 90.7(10) . . ?
Cl3A Sb1 Cl4 90.8(10) . . ?
Cl6 Sb1 Cl4 178.8(15) . . ?
Cl7 Sb1 Cl4 91.8(4) . . ?
Cl9 Sb2 Cl12 91.57(17) . . ?
Cl9 Sb2 Cl10 90.67(18) . . ?
Cl12 Sb2 Cl10 177.76(15) . . ?
Cl9 Sb2 Cl8 90.50(7) . . ?
Cl12 Sb2 Cl8 89.51(7) . . ?
Cl10 Sb2 Cl8 90.48(7) . . ?
Cl9 Sb2 Cl8 90.50(7) . 10 ?
Cl12 Sb2 Cl8 89.51(7) . 10 ?
Cl10 Sb2 Cl8 90.48(7) . 10 ?
Cl8 Sb2 Cl8 178.61(13) . 10 ?
Cl9 Sb2 Cl11 179.73(17) . . ?
Cl12 Sb2 Cl11 88.70(13) . . ?
Cl10 Sb2 Cl11 89.06(14) . . ?
Cl8 Sb2 Cl11 89.50(7) . . ?
Cl8 Sb2 Cl11 89.50(7) 10 . ?
C5S C4S Cl5S 123(3) . . ?
C4S C5S Cl4S 122(3) . . ?
C5S Cl4S C5S 28(2) 4_565 2_665 ?
C5S Cl4S C5S 28(2) 4_565 . ?
C5S Cl4S C5S 40(3) 2_665 . ?
C5S Cl4S C5S 40(3) 4_565 3_655 ?
C5S Cl4S C5S 28(2) 2_665 3_655 ?
C5S Cl4S C5S 28(2) . 3_655 ?
C4S Cl5S C4S 26.9(19) . 3_655 ?
C4S Cl5S C4S 26.9(19) . 4_565 ?
C4S Cl5S C4S 38(3) 3_655 4_565 ?
C4S Cl5S C4S 38(3) . 2_665 ?
C4S Cl5S C4S 26.9(19) 3_655 2_665 ?
C4S Cl5S C4S 26.9(19) 4_565 2_665 ?
C8S C7S Cl86 123(3) . . ?
C7S C8S Cl83 99(3) . . ?
C7SA C8SA Cl8A 150(6) . . ?
C2S C1S Cl1S 112(2) . . ?
C1S C2S Cl2S 103(2) . . ?
C6S C3S Cl04 113.3(17) . . ?
C3S C6S Cl03 113(2) . . ?
C0S C0S Cl02 116.1(12) 2_765 . ?
C91A C91S C92S 111(3) . . ?
C91S C92S C93S 119(3) . . ?
C92S C93S C93A 113(4) . . ?
C91S C91A C92A 116(4) . . ?
C91A C92A C93A 111(4) . . ?
C92A C93A C93S 115(4) . . ?
C23S C21S C21A 110.1(15) . . ?
C22A C22S C23S 115.3(14) . . ?
C21S C23S C22S 112.1(15) . . ?
C23A C21A C21S 108.6(15) . . ?
C22S C22A C23A 115.6(14) . . ?
C22A C23A C21A 111.2(15) . . ?

loop_
_geom_bond_atom_site_label_1
_geom_bond_atom_site_label_2
_geom_bond_distance
_geom_bond_site_symmetry_2
_geom_bond_publ_flag
Cu1 N4 2.060(6) . ?
Cu1 N1 2.060(6) . ?
Cu1 N7 2.066(6) . ?
Cu1 N10 2.077(6) . ?
Cu1 Cl1 2.381(2) . ?
Cu1 Cu2 2.5104(12) . ?
Cu2 N8 1.881(6) . ?
Cu2 N5 1.881(6) . ?
Cu2 N11 1.889(6) . ?
Cu2 N2 1.891(6) . ?
Cu2 Cu3 2.5157(12) . ?
Cu3 N9 2.056(6) . ?
Cu3 N12 2.062(6) . ?
Cu3 N3 2.066(6) . ?
Cu3 N6 2.070(6) . ?
Cu3 Cl2 2.394(2) . ?
N1 C11 1.335(10) . ?
N1 C15 1.362(10) . ?
N2 C31 1.372(10) . ?
N2 C11 1.381(9) . ?
N3 C31 1.351(10) . ?
N3 C35 1.353(10) . ?
N4 C45 1.345(10) . ?
N4 C41 1.349(10) . ?
N5 C61 1.379(10) . ?
N5 C41 1.391(10) . ?
N6 C61 1.337(10) . ?
N6 C65 1.348(10) . ?
N7 C71 1.339(9) . ?
N7 C75 1.341(10) . ?
N8 C91 1.374(9) . ?
N8 C71 1.382(9) . ?
N9 C95 1.349(10) . ?
N9 C91 1.351(9) . ?
N10 C105 1.346(11) . ?
N10 C101 1.357(10) . ?
N11 C101 1.368(10) . ?
N11 C121 1.373(9) . ?
N12 C125 1.344(10) . ?
N12 C121 1.348(10) . ?
C11 C12 1.412(11) . ?
C12 C13 1.363(12) . ?
C13 C14 1.392(14) . ?
C14 C15 1.371(13) . ?
C31 C32 1.400(11) . ?
C32 C33 1.363(12) . ?
C33 C34 1.368(13) . ?
C34 C35 1.361(12) . ?
C41 C42 1.405(11) . ?
C42 C43 1.357(13) . ?
C43 C44 1.363(14) . ?
C44 C45 1.405(13) . ?
C61 C62 1.416(11) . ?
C62 C63 1.369(12) . ?
C63 C64 1.368(13) . ?
C64 C65 1.354(12) . ?
C71 C72 1.418(11) . ?
C72 C73 1.354(12) . ?
C73 C74 1.388(13) . ?
C74 C75 1.368(12) . ?
C91 C92 1.413(11) . ?
C92 C93 1.368(13) . ?
C93 C94 1.374(14) . ?
C94 C95 1.353(12) . ?
C101 C102 1.403(11) . ?
C102 C103 1.352(12) . ?
C103 C104 1.410(14) . ?
C104 C105 1.361(13) . ?
C121 C122 1.415(11) . ?
C122 C123 1.367(13) . ?
C123 C124 1.377(14) . ?
C124 C125 1.370(13) . ?
Sb1 Cl5 2.305(7) . ?
Sb1 Cl3 2.330(10) . ?
Sb1 Cl3A 2.352(11) . ?
Sb1 Cl6 2.352(5) . ?
Sb1 Cl7 2.354(7) . ?
Sb1 Cl4 2.362(5) . ?
Sb2 Cl9 2.350(4) . ?
Sb2 Cl12 2.357(4) . ?
Sb2 Cl10 2.365(4) . ?
Sb2 Cl8 2.366(2) . ?
Sb2 Cl8 2.366(2) 10 ?
Sb2 Cl11 2.373(3) . ?
C4S C5S 1.39(2) . ?
C4S Cl5S 1.738(19) . ?
C5S Cl4S 1.706(19) . ?
Cl4S C5S 1.706(19) 4_565 ?
Cl4S C5S 1.706(19) 2_665 ?
Cl4S C5S 1.706(19) 3_655 ?
Cl5S C4S 1.738(19) 3_655 ?
Cl5S C4S 1.738(19) 4_565 ?
Cl5S C4S 1.738(19) 2_665 ?
Cl86 C7S 1.83(3) . ?
C7S C8S 1.26(4) . ?
C8S Cl83 1.85(3) . ?
C7SA C8SA 1.26(4) . ?
C8SA Cl8A 1.85(3) . ?
C1S C2S 1.41(2) . ?
C1S Cl1S 1.654(19) . ?
C2S Cl2S 1.710(14) . ?
C3S C6S 1.40(3) . ?
C3S Cl04 1.81(2) . ?
C6S Cl03 1.80(2) . ?
C0S C0S 1.402(19) 2_765 ?
C0S Cl02 1.745(15) . ?
C91S C91A 1.477(19) . ?
C91S C92S 1.482(19) . ?
C92S C93S 1.486(18) . ?
C93S C93A 1.49(2) . ?
C91A C92A 1.480(19) . ?
C92A C93A 1.488(19) . ?
C21S C23S 1.505(18) . ?
C21S C21A 1.553(18) . ?
C22S C22A 1.506(17) . ?
C22S C23S 1.517(18) . ?
C21A C23A 1.515(18) . ?
C22A C23A 1.518(18) . ?
